data_4518717
loop_
_publ_author_name
'Sobczak, Szymon'
'Ratajczyk, Paulina'
'Katrusiak, Andrzej'

_publ_section_title
;
 Squeezing Out the Catalysts: A Sustainable Approach to Disulfide Bond
 Exchange in Aryl Disulfides
;
_journal_issue 20
_journal_name_full 'ACS Sustainable Chemistry &amp; Engineering'
_journal_page_first 7171
_journal_page_last 7178
_journal_paper_doi 10.1021/acssuschemeng.1c02240
_journal_volume 9
_journal_year 2021
_chemical_formula_moiety 'C12 H8 Br N O2 S2'
_chemical_formula_sum 'C12 H8 Br N O2 S2'
_chemical_formula_weight 342.22
_space_group_crystal_system triclinic
_space_group_IT_number 2
_space_group_name_Hall '-P 1'
_space_group_name_H-M_alt 'P -1'
_atom_sites_solution_hydrogens geom
_audit_creation_date 2020-09-22
_audit_creation_method
;
Olex2 1.3
(compiled 2020.07.31 svn.rc2a77460 for OlexSys, GUI svn.r6145)
;
_audit_update_record
;
2020-09-23 deposited with the CCDC.	2020-09-24 downloaded from the CCDC.
;
_cell_angle_alpha 77.306(15)
_cell_angle_beta 82.115(15)
_cell_angle_gamma 74.588(15)
_cell_formula_units_Z 2
_cell_length_a 7.5012(13)
_cell_length_b 7.6684(14)
_cell_length_c 12.370(2)
_cell_measurement_reflns_used 228
_cell_measurement_temperature 299.5(2)
_cell_measurement_theta_max 40.8820
_cell_measurement_theta_min 3.6380
_cell_volume 666.8(2)
_computing_cell_refinement 'CrysAlisPro 1.171.40.53 (Rigaku OD, 2019)'
_computing_data_collection 'CrysAlisPro 1.171.40.53 (Rigaku OD, 2019)'
_computing_data_reduction 'CrysAlisPro 1.171.40.53 (Rigaku OD, 2019)'
_computing_molecular_graphics 'Olex2 1.3 (Dolomanov et al., 2009)'
_computing_publication_material 'Olex2 1.3 (Dolomanov et al., 2009)'
_computing_structure_refinement 'SHELXL 2018/1 (Sheldrick, 2015)'
_computing_structure_solution 'SHELXT 2014/5 (Sheldrick, 2014)'
_diffrn_ambient_temperature 299.5(2)
_diffrn_detector 'CCD plate'
_diffrn_detector_area_resol_mean 10.5357
_diffrn_detector_type Atlas
_diffrn_measured_fraction_theta_full 0.587
_diffrn_measured_fraction_theta_max 0.587
_diffrn_measurement_details
;
List of Runs (angles in degrees, time in seconds):

  # Type    Start    End  Width  t~exp~   \w     \q     \k     \f   Frames
#--------------------------------------------------------------------------
  1  \w    -98.00  -2.00   1.00    6.00    --  -41.73 125.00-180.00   96
  2  \w    -98.00  -2.00   1.00    6.00    --  -41.73 125.00  90.00   96
  3  \w    -30.00  -5.00   1.00    6.00    --   41.73 -57.00 -30.00   25
;
_diffrn_measurement_device 'four-circle diffractometer'
_diffrn_measurement_device_type 'SuperNova, Single source at offset/far, Atlas'
_diffrn_measurement_method '\w scans'
_diffrn_orient_matrix_type 'CrysAlisPro convention (1999,Acta A55,543-557)'
_diffrn_orient_matrix_UB_11 -0.0141278000
_diffrn_orient_matrix_UB_12 0.0540098000
_diffrn_orient_matrix_UB_13 -0.1266275000
_diffrn_orient_matrix_UB_21 0.1308328000
_diffrn_orient_matrix_UB_22 0.1280169000
_diffrn_orient_matrix_UB_23 -0.0089985000
_diffrn_orient_matrix_UB_31 0.1684907000
_diffrn_orient_matrix_UB_32 -0.1605693000
_diffrn_orient_matrix_UB_33 -0.0172488000
_diffrn_radiation_monochromator mirror
_diffrn_radiation_probe x-ray
_diffrn_radiation_type CuK\a
_diffrn_radiation_wavelength 1.54184
_diffrn_reflns_av_R_equivalents 0.0069
_diffrn_reflns_av_unetI/netI 0.0211
_diffrn_reflns_Laue_measured_fraction_full 0.587
_diffrn_reflns_Laue_measured_fraction_max 0.587
_diffrn_reflns_limit_h_max 6
_diffrn_reflns_limit_h_min -4
_diffrn_reflns_limit_k_max 4
_diffrn_reflns_limit_k_min -6
_diffrn_reflns_limit_l_max 10
_diffrn_reflns_limit_l_min -10
_diffrn_reflns_number 724
_diffrn_reflns_point_group_measured_fraction_full 0.587
_diffrn_reflns_point_group_measured_fraction_max 0.587
_diffrn_reflns_theta_full 42.433
_diffrn_reflns_theta_max 42.433
_diffrn_reflns_theta_min 3.676
_diffrn_source 'micro-focus sealed X-ray tube'
_diffrn_source_type 'SuperNova (Cu) X-ray Source'
_exptl_absorpt_coefficient_mu 7.080
_exptl_absorpt_correction_T_max 1.00000
_exptl_absorpt_correction_T_min 0.55188
_exptl_absorpt_correction_type gaussian
_exptl_absorpt_process_details
;
CrysAlisPro 1.171.40.53 (Rigaku Oxford Diffraction, 2019)
Empirical absorption correction using spherical harmonics,
 implemented in SCALE3 ABSPACK scaling algorithm.
;
_exptl_crystal_colour 'clear colourless'
_exptl_crystal_colour_lustre clear
_exptl_crystal_colour_primary colourless
_exptl_crystal_density_diffrn 1.704
_exptl_crystal_description block
_exptl_crystal_F_000 340
_exptl_crystal_size_max 0.07
_exptl_crystal_size_mid 0.07
_exptl_crystal_size_min 0.06
_refine_diff_density_max 0.160
_refine_diff_density_min -0.173
_refine_diff_density_rms 0.037
_refine_ls_extinction_method none
_refine_ls_goodness_of_fit_ref 1.145
_refine_ls_hydrogen_treatment constr
_refine_ls_matrix_type full
_refine_ls_number_parameters 200
_refine_ls_number_reflns 550
_refine_ls_number_restraints 209
_refine_ls_restrained_S_all 0.973
_refine_ls_R_factor_all 0.0651
_refine_ls_R_factor_gt 0.0473
_refine_ls_shift/su_max 0.000
_refine_ls_shift/su_mean 0.000
_refine_ls_structure_factor_coef Fsqd
_refine_ls_weighting_details 'w=1/[\s^2^(Fo^2^)+(0.0439P)^2^+2.4183P] where P=(Fo^2^+2Fc^2^)/3'
_refine_ls_weighting_scheme calc
_refine_ls_wR_factor_gt 0.1050
_refine_ls_wR_factor_ref 0.1169
_reflns_Friedel_coverage 0.000
_reflns_number_gt 441
_reflns_number_total 550
_reflns_threshold_expression 'I > 2\s(I)'
_cod_data_source_file sc1c02240_si_001.cif
_cod_data_source_block 4no2-ss-4br
_cod_depositor_comments 'Adding full bibliography for 4518716--4518724.cif.'
_cod_database_code 4518717
_shelx_shelxl_version_number 2018/1
_chemical_oxdiff_formula C12BrNO2S2
_chemical_oxdiff_usercomment 01_10
_shelx_space_group_comment
;
The symmetry employed for this shelxl refinement is uniquely defined
by the following loop, which should always be used as a source of
symmetry information in preference to the above space-group names.
They are only intended as comments.
;
_shelx_estimated_absorpt_t_max 0.676
_shelx_estimated_absorpt_t_min 0.637
_reflns_odcompleteness_completeness 21.73
_reflns_odcompleteness_iscentric 1
_reflns_odcompleteness_theta 69.95
_olex2_refinement_description
;
1. Fixed Uiso
 At 1.2 times of:
  All C(H) groups
2. Restrained distances
 O2-O1
 2.2 with sigma of 0.02
 C4'-N1'
 1.35 with sigma of 0.02
 C3'-N1'
 2.3 with sigma of 0.02
 O2'-O1'
 2.2 with sigma of 0.02
 O2'-N1' \\sim O1'-N1' \\sim O2-N1 \\sim O1-N1
 with sigma of 0.02
 N1'-C4' \\sim N1-C4
 with sigma of 0.02
 O2-C5 \\sim O1-C3 \\sim O1'-C3' \\sim O2'-C5'
 with sigma of 0.02
 C5'-N1' \\sim N1'-C3'
 with sigma of 0.02
3. Restrained planarity
 Br1', C5', C2', C1', C6', C3', C4', N1', O1', O2'
 with sigma of 0.1
4. Rigid bond restraints
 O1', N1', O2'
 with sigma for 1-2 distances of 0.01 and sigma for 1-3 distances of 0.01
5. Uiso/Uaniso restraints and constraints
Br1 \\sim N1' \\sim O1' \\sim O2': within 2A with sigma of 0.04 and sigma for
terminal atoms of 0.08 within 2A
O2' \\sim N1' \\sim O1': within 2A with sigma of 0.04 and sigma for terminal
atoms of 0.08 within 2A
Uanis(N1') \\sim Ueq: with sigma of 0.01 and sigma for terminal atoms of 0.02
Uanis(Br1) \\sim Ueq: with sigma of 0.01 and sigma for terminal atoms of 0.02
Uanis(O1') \\sim Ueq: with sigma of 0.01 and sigma for terminal atoms of 0.02
6. Rigid body (RIGU) restrains
 Br1', C4', C5', C3', N1', C6', C2', O1', O2', C1', S1', S1, C1, C2, C6, C3,
 C5, C4, Br1, N1, O2, O1
 with sigma for 1-2 distances of 0.004 and sigma for 1-3 distances of 0.004
7. Others
 Sof(Br1)=Sof(N1')=Sof(O1')=Sof(O2')=1-FVAR(1)
 Sof(Br1')=Sof(N1)=Sof(O2)=Sof(O1)=FVAR(1)
8.a Aromatic/amide H refined with riding coordinates:
 C5'(H5'), C2'(H2'), C3(H3), C2(H2), C6'(H6'), C6(H6), C3'(H3'), C5(H5)
;
_olex2_submission_special_instructions 'No special instructions were received'
_oxdiff_exptl_absorpt_empirical_details
;
Empirical correction (ABSPACK) includes:
- Absorption correction using spherical harmonics
- Frame scaling
;
_oxdiff_exptl_absorpt_empirical_full_max 1.487
_oxdiff_exptl_absorpt_empirical_full_min 0.822

loop_
_space_group_symop_operation_xyz
'x, y, z'
'-x, -y, -z'

loop_
_atom_site_label
_atom_site_type_symbol
_atom_site_fract_x
_atom_site_fract_y
_atom_site_fract_z
_atom_site_U_iso_or_equiv
_atom_site_adp_type
_atom_site_occupancy
_atom_site_site_symmetry_order
_atom_site_calc_flag
_atom_site_refinement_flags_posn
_atom_site_refinement_flags_adp
_atom_site_refinement_flags_occupancy
_atom_site_disorder_assembly
_atom_site_disorder_group
Br1' Br 0.2835(5) 0.9297(5) -0.1226(4) 0.119(3) Uani 0.611(8) 1 d . . P A 2
S1' S 0.1823(7) 0.1679(5) 0.1962(5) 0.1054(19) Uani 1 1 d . . . . .
S1 S 0.0326(6) 0.2257(6) 0.3374(5) 0.114(2) Uani 1 1 d . . . . .
Br1 Br 0.5742(14) 0.2899(16) 0.6839(9) 0.138(6) Uani 0.389(8) 1 d . U P A 1
C5' C 0.2798(15) 0.5411(18) -0.0672(15) 0.090(5) Uani 1 1 d D . . . .
H5' H 0.317137 0.538739 -0.141798 0.108 Uiso 1 1 calc R U . . .
C2' C 0.1690(16) 0.5429(19) 0.1550(16) 0.089(5) Uani 1 1 d . . . . .
H2' H 0.132849 0.545429 0.229761 0.106 Uiso 1 1 calc R U . . .
C1 C 0.195(2) 0.2350(18) 0.4258(17) 0.080(6) Uani 1 1 d . . . . .
C1' C 0.2000(18) 0.380(2) 0.1141(17) 0.087(6) Uani 1 1 d . . . . .
C4 C 0.414(2) 0.2634(18) 0.5749(17) 0.077(6) Uani 1 1 d D . . . .
C3 C 0.235(2) 0.264(2) 0.6081(16) 0.097(6) Uani 1 1 d D . . . .
H3 H 0.187338 0.271282 0.680873 0.117 Uiso 1 1 calc R U . . .
C2 C 0.127(2) 0.253(2) 0.5313(17) 0.101(7) Uani 1 1 d . . . . .
H2 H 0.001844 0.257279 0.551873 0.121 Uiso 1 1 calc R U . . .
C6' C 0.2546(18) 0.386(2) 0.0050(16) 0.090(6) Uani 1 1 d . . . . .
H6' H 0.276323 0.278112 -0.022535 0.107 Uiso 1 1 calc R U . . .
C6 C 0.377(2) 0.2319(19) 0.3938(15) 0.086(5) Uani 1 1 d . . . . .
H6 H 0.425103 0.220928 0.321454 0.103 Uiso 1 1 calc R U . . .
C3' C 0.1942(16) 0.7024(19) 0.0796(14) 0.082(5) Uani 1 1 d D . . . .
H3' H 0.172205 0.812524 0.104842 0.099 Uiso 1 1 calc R U . . .
C4' C 0.2490(17) 0.699(2) -0.0276(16) 0.084(5) Uani 1 1 d D . . . .
C5 C 0.491(2) 0.2453(19) 0.4696(16) 0.082(6) Uani 1 1 d D . . . .
H5 H 0.615698 0.241988 0.449530 0.098 Uiso 1 1 calc R U . . .
N1' N 0.276(2) 0.848(3) -0.0982(17) 0.078(10) Uani 0.389(8) 1 d D U P A 1
N1 N 0.524(3) 0.274(6) 0.648(2) 0.097(10) Uani 0.611(8) 1 d D . P A 2
O2 O 0.700(2) 0.254(4) 0.622(2) 0.120(11) Uani 0.611(8) 1 d D . P A 2
O1' O 0.247(2) 0.999(3) -0.063(2) 0.141(14) Uani 0.389(8) 1 d D U P A 1
O1 O 0.457(3) 0.298(4) 0.747(2) 0.144(13) Uani 0.611(8) 1 d D . P A 2
O2' O 0.323(2) 0.847(3) -0.202(2) 0.129(12) Uani 0.389(8) 1 d D U P A 1

loop_
_atom_site_aniso_label
_atom_site_aniso_U_11
_atom_site_aniso_U_22
_atom_site_aniso_U_33
_atom_site_aniso_U_23
_atom_site_aniso_U_13
_atom_site_aniso_U_12
Br1' 0.125(3) 0.098(3) 0.127(5) -0.011(3) -0.003(3) -0.028(2)
S1' 0.118(3) 0.087(3) 0.124(5) -0.021(3) -0.027(4) -0.037(3)
S1 0.085(3) 0.129(3) 0.132(6) -0.005(3) -0.006(4) -0.050(3)
Br1 0.176(11) 0.110(6) 0.129(11) -0.015(6) -0.055(9) -0.023(7)
C5' 0.111(12) 0.093(9) 0.078(13) -0.026(8) -0.025(10) -0.026(10)
C2' 0.097(12) 0.104(10) 0.074(13) -0.020(8) -0.007(10) -0.038(11)
C1 0.067(9) 0.071(8) 0.096(15) -0.017(11) 0.016(11) -0.017(9)
C1' 0.079(11) 0.092(9) 0.097(13) -0.017(11) -0.030(12) -0.019(9)
C4 0.079(10) 0.072(9) 0.078(14) -0.023(11) 0.010(10) -0.019(10)
C3 0.082(10) 0.118(12) 0.076(14) -0.005(11) 0.015(11) -0.020(11)
C2 0.068(12) 0.125(12) 0.100(16) -0.023(14) 0.018(10) -0.019(11)
C6' 0.095(12) 0.081(9) 0.102(13) -0.022(10) -0.033(13) -0.022(9)
C6 0.075(9) 0.113(11) 0.069(14) -0.018(10) 0.016(10) -0.035(11)
C3' 0.080(11) 0.087(9) 0.082(12) -0.030(9) -0.008(12) -0.012(9)
C4' 0.090(12) 0.083(8) 0.079(12) -0.021(9) -0.004(11) -0.020(9)
C5 0.066(10) 0.097(10) 0.085(14) -0.033(12) 0.017(10) -0.022(9)
N1' 0.062(15) 0.084(11) 0.080(13) -0.013(9) -0.006(10) -0.006(10)
N1 0.087(13) 0.11(2) 0.10(2) -0.05(2) 0.004(14) -0.015(16)
O2 0.080(11) 0.18(2) 0.11(3) -0.064(16) 0.001(14) -0.013(13)
O1' 0.20(3) 0.109(14) 0.13(2) -0.043(14) 0.012(18) -0.055(15)
O1 0.12(2) 0.21(2) 0.12(2) -0.09(2) 0.024(15) -0.032(18)
O2' 0.15(3) 0.15(2) 0.090(14) -0.034(14) 0.028(17) -0.05(2)

loop_
_atom_type_symbol
_atom_type_description
_atom_type_scat_dispersion_real
_atom_type_scat_dispersion_imag
_atom_type_scat_source
C C 0.0181 0.0091 'International Tables Vol C Tables 4.2.6.8 and 6.1.1.4'
H H 0.0000 0.0000 'International Tables Vol C Tables 4.2.6.8 and 6.1.1.4'
Br Br -0.6763 1.2805 'International Tables Vol C Tables 4.2.6.8 and 6.1.1.4'
N N 0.0311 0.0180 'International Tables Vol C Tables 4.2.6.8 and 6.1.1.4'
O O 0.0492 0.0322 'International Tables Vol C Tables 4.2.6.8 and 6.1.1.4'
S S 0.3331 0.5567 'International Tables Vol C Tables 4.2.6.8 and 6.1.1.4'

loop_
_geom_angle_atom_site_label_1
_geom_angle_atom_site_label_2
_geom_angle_atom_site_label_3
_geom_angle
_geom_angle_site_symmetry_1
_geom_angle_site_symmetry_3
_geom_angle_publ_flag
C1' S1' S1 105.9(7) . . ?
C1 S1 S1' 105.6(7) . . ?
C6' C5' H5' 120.8 . . ?
C4' C5' H5' 120.8 . . ?
C4' C5' C6' 118.4(18) . . ?
C1' C2' H2' 121.0 . . ?
C1' C2' C3' 118.0(18) . . ?
C3' C2' H2' 121.0 . . ?
C2 C1 S1 115.9(14) . . ?
C2 C1 C6 119(2) . . ?
C6 C1 S1 124.7(17) . . ?
C2' C1' S1' 124.2(16) . . ?
C6' C1' S1' 118.1(15) . . ?
C6' C1' C2' 117.6(18) . . ?
C3 C4 Br1 118.6(17) . . ?
C3 C4 C5 122.7(19) . . ?
C5 C4 Br1 118.7(14) . . ?
N1 C4 C3 119(2) . . ?
N1 C4 C5 118.1(19) . . ?
C4 C3 H3 121.2 . . ?
C4 C3 C2 118(2) . . ?
C2 C3 H3 121.2 . . ?
C1 C2 C3 122.3(19) . . ?
C1 C2 H2 118.8 . . ?
C3 C2 H2 118.8 . . ?
C5' C6' H6' 118.0 . . ?
C1' C6' C5' 123.9(18) . . ?
C1' C6' H6' 118.0 . . ?
C1 C6 H6 120.1 . . ?
C1 C6 C5 119.8(19) . . ?
C5 C6 H6 120.1 . . ?
C2' C3' H3' 119.3 . . ?
C4' C3' C2' 121.4(17) . . ?
C4' C3' H3' 119.3 . . ?
C5' C4' Br1' 122.2(14) . . ?
C3' C4' Br1' 117.1(12) . . ?
C3' C4' C5' 120.6(16) . . ?
N1' C4' C5' 117.8(18) . . ?
N1' C4' C3' 121.6(16) . . ?
C4 C5 C6 118.2(17) . . ?
C4 C5 H5 120.9 . . ?
C6 C5 H5 120.9 . . ?
O1' N1' C4' 119.0(16) . . ?
O1' N1' O2' 119(2) . . ?
O2' N1' C4' 122(2) . . ?
O2 N1 C4 120(2) . . ?
O1 N1 C4 120(2) . . ?
O1 N1 O2 119(2) . . ?

loop_
_geom_bond_atom_site_label_1
_geom_bond_atom_site_label_2
_geom_bond_distance
_geom_bond_site_symmetry_2
_geom_bond_publ_flag
Br1' C4' 1.953(17) . ?
S1' S1 2.012(7) . ?
S1' C1' 1.743(18) . ?
S1 C1 1.767(18) . ?
Br1 C4 2.00(2) . ?
C5' H5' 0.9300 . ?
C5' C6' 1.361(19) . ?
C5' C4' 1.359(19) . ?
C2' H2' 0.9300 . ?
C2' C1' 1.403(19) . ?
C2' C3' 1.405(19) . ?
C1 C2 1.36(2) . ?
C1 C6 1.37(2) . ?
C1' C6' 1.35(2) . ?
C4 C3 1.35(2) . ?
C4 C5 1.37(2) . ?
C4 N1 1.33(2) . ?
C3 H3 0.9300 . ?
C3 C2 1.36(2) . ?
C2 H2 0.9300 . ?
C6' H6' 0.9300 . ?
C6 H6 0.9300 . ?
C6 C5 1.39(2) . ?
C3' H3' 0.9300 . ?
C3' C4' 1.34(2) . ?
C4' N1' 1.319(18) . ?
C5 H5 0.9300 . ?
N1' O1' 1.28(2) . ?
N1' O2' 1.281(19) . ?
N1 O2 1.29(2) . ?
N1 O1 1.29(2) . ?

loop_
_geom_torsion_atom_site_label_1
_geom_torsion_atom_site_label_2
_geom_torsion_atom_site_label_3
_geom_torsion_atom_site_label_4
_geom_torsion
_geom_torsion_site_symmetry_1
_geom_torsion_site_symmetry_2
_geom_torsion_site_symmetry_3
_geom_torsion_site_symmetry_4
_geom_torsion_publ_flag
S1' S1 C1 C2 -173.1(11) . . . . ?
S1' S1 C1 C6 9.2(14) . . . . ?
S1' C1' C6' C5' -177.7(7) . . . . ?
S1 S1' C1' C2' 18.5(10) . . . . ?
S1 S1' C1' C6' -164.4(9) . . . . ?
S1 C1 C2 C3 -179.2(12) . . . . ?
S1 C1 C6 C5 178.2(11) . . . . ?
Br1 C4 C3 C2 177.5(12) . . . . ?
Br1 C4 C5 C6 -178.3(11) . . . . ?
C5' C4' N1' O1' 179.4(12) . . . . ?
C5' C4' N1' O2' 3(2) . . . . ?
C2' C1' C6' C5' -0.5(17) . . . . ?
C2' C3' C4' Br1' -178.8(7) . . . . ?
C2' C3' C4' C5' 0.9(17) . . . . ?
C2' C3' C4' N1' -178.7(11) . . . . ?
C1 C6 C5 C4 -1(2) . . . . ?
C1' C2' C3' C4' -1.1(15) . . . . ?
C4 C3 C2 C1 2(3) . . . . ?
C3 C4 C5 C6 2(2) . . . . ?
C3 C4 N1 O2 173(3) . . . . ?
C3 C4 N1 O1 -5(5) . . . . ?
C2 C1 C6 C5 1(2) . . . . ?
C6' C5' C4' Br1' 179.2(7) . . . . ?
C6' C5' C4' C3' -0.4(15) . . . . ?
C6' C5' C4' N1' 179.2(11) . . . . ?
C6 C1 C2 C3 -1(3) . . . . ?
C3' C2' C1' S1' 177.9(8) . . . . ?
C3' C2' C1' C6' 0.9(14) . . . . ?
C3' C4' N1' O1' -1(2) . . . . ?
C3' C4' N1' O2' -177.6(13) . . . . ?
C4' C5' C6' C1' 0.3(15) . . . . ?
C5 C4 C3 C2 -3(2) . . . . ?
C5 C4 N1 O2 -5(5) . . . . ?
C5 C4 N1 O1 178(3) . . . . ?
N1 C4 C3 C2 180(3) . . . . ?
N1 C4 C5 C6 179(2) . . . . ?
